data_7207943
loop_
_publ_author_name
'Maity, Suman Kumar'
'Maity, Sibaprasad'
'Jana, Poulami'
'Haldar, Debasish'

_publ_section_title
;
 Luminescent nanoparticles from tripeptide--CdS conjugate
;
_journal_issue 11
_journal_name_full CrystEngComm
_journal_page_first 4034
_journal_paper_doi 10.1039/c2ce05786g
_journal_volume 14
_journal_year 2012
_chemical_formula_moiety 'C20 H37 N3 O6'
_chemical_formula_sum 'C20 H37 N3 O6'
_chemical_formula_weight 415.53
_chemical_name_systematic
;
?
;
_space_group_IT_number 2
_symmetry_cell_setting triclinic
_symmetry_space_group_name_Hall '-P 1'
_symmetry_space_group_name_H-M 'P -1'
_atom_sites_solution_hydrogens geom
_atom_sites_solution_primary direct
_atom_sites_solution_secondary difmap
_audit_creation_method SHELXL-97
_cell_angle_alpha 80.603(5)
_cell_angle_beta 86.257(5)
_cell_angle_gamma 75.615(5)
_cell_formula_units_Z 4
_cell_length_a 9.350(2)
_cell_length_b 9.826(2)
_cell_length_c 26.846(7)
_cell_measurement_reflns_used 5662
_cell_measurement_temperature 100(2)
_cell_measurement_theta_max 23.29
_cell_measurement_theta_min 2.16
_cell_volume 2356.2(9)
_computing_cell_refinement 'Bruker SMART'
_computing_data_collection 'Bruker SMART'
_computing_data_reduction 'Bruker SAINT'
_computing_molecular_graphics 'Bruker SHELXTL'
_computing_publication_material 'Bruker SHELXTL'
_computing_structure_refinement 'Bruker SHELXTL'
_computing_structure_solution 'Bruker SHELXTL'
_diffrn_ambient_temperature 100(2)
_diffrn_measured_fraction_theta_full 0.976
_diffrn_measured_fraction_theta_max 0.976
_diffrn_measurement_device_type 'CCD area detector'
_diffrn_measurement_method 'phi and omega scans'
_diffrn_radiation_monochromator graphite
_diffrn_radiation_source 'fine-focus sealed tube'
_diffrn_radiation_type MoK\a
_diffrn_radiation_wavelength 0.71073
_diffrn_reflns_av_R_equivalents 0.0700
_diffrn_reflns_av_sigmaI/netI 0.0724
_diffrn_reflns_limit_h_max 11
_diffrn_reflns_limit_h_min -11
_diffrn_reflns_limit_k_max 10
_diffrn_reflns_limit_k_min -11
_diffrn_reflns_limit_l_max 31
_diffrn_reflns_limit_l_min -31
_diffrn_reflns_number 29853
_diffrn_reflns_theta_full 25.10
_diffrn_reflns_theta_max 25.10
_diffrn_reflns_theta_min 1.54
_exptl_absorpt_coefficient_mu 0.086
_exptl_absorpt_correction_T_max 0.981
_exptl_absorpt_correction_T_min 0.964
_exptl_absorpt_correction_type multi-scan
_exptl_absorpt_process_details 'SADABS v.2.03 (Bruker, 2001)'
_exptl_crystal_colour colorless
_exptl_crystal_density_diffrn 1.171
_exptl_crystal_density_method 'not measured'
_exptl_crystal_description blocked
_exptl_crystal_F_000 904
_exptl_crystal_size_max 0.426
_exptl_crystal_size_mid 0.372
_exptl_crystal_size_min 0.218
_refine_diff_density_max 0.600
_refine_diff_density_min -0.600
_refine_diff_density_rms 0.089
_refine_ls_extinction_coef 0.0095(18)
_refine_ls_extinction_expression Fc^*^=kFc[1+0.001xFc^2^\l^3^/sin(2\q)]^-1/4^
_refine_ls_extinction_method SHELXL
_refine_ls_goodness_of_fit_ref 1.036
_refine_ls_hydrogen_treatment constr
_refine_ls_matrix_type full
_refine_ls_number_parameters 527
_refine_ls_number_reflns 8192
_refine_ls_number_restraints 0
_refine_ls_restrained_S_all 1.036
_refine_ls_R_factor_all 0.1415
_refine_ls_R_factor_gt 0.0998
_refine_ls_shift/su_max 0.001
_refine_ls_shift/su_mean 0.000
_refine_ls_structure_factor_coef Fsqd
_refine_ls_weighting_details 'calc w=1/[\s^2^(Fo^2^)+(0.1057P)^2^+10.2332P] where P=(Fo^2^+2Fc^2^)/3'
_refine_ls_weighting_scheme calc
_refine_ls_wR_factor_gt 0.2467
_refine_ls_wR_factor_ref 0.2779
_reflns_number_gt 5470
_reflns_number_total 8389
_reflns_threshold_expression >2sigma(I)
_cod_data_source_file c2ce05786g.txt
_cod_data_source_block sm
_cod_depositor_comments
;
The following automatic conversions were performed:

'_symmetry_cell_setting' value 'Triclinic' changed to 'triclinic'
according to /home/saulius/struct/CIF-dictionaries/cif_core.dic
dictionary named 'cif_core.dic' version 2.4.1 from 2010-06-29.

Automatic conversion script
Id: cif_fix_values 1715 2011-07-08 13:25:40Z adriana 
;
_cod_original_cell_volume 2356.3(10)
_cod_original_sg_symbol_H-M 'P-1 '
_cod_database_code 7207943

loop_
_symmetry_equiv_pos_as_xyz
'x, y, z'
'-x, -y, -z'

loop_
_atom_site_label
_atom_site_type_symbol
_atom_site_fract_x
_atom_site_fract_y
_atom_site_fract_z
_atom_site_U_iso_or_equiv
_atom_site_adp_type
_atom_site_occupancy
_atom_site_symmetry_multiplicity
_atom_site_calc_flag
_atom_site_refinement_flags
_atom_site_disorder_assembly
_atom_site_disorder_group
O1 O 0.9184(3) 0.9981(3) 0.12522(12) 0.0231(7) Uani 1 1 d . . .
N1 N 0.9194(4) 0.8062(4) 0.18134(15) 0.0264(9) Uani 1 1 d . . .
H1A H 1.0095 0.8085 0.1849 0.032 Uiso 1 1 calc R . .
C1 C 0.7328(6) 1.2217(6) 0.10019(19) 0.0324(12) Uani 1 1 d . . .
H1B H 0.7645 1.2604 0.1270 0.049 Uiso 1 1 calc R . .
H1C H 0.6524 1.1794 0.1122 0.049 Uiso 1 1 calc R . .
H1D H 0.7008 1.2962 0.0725 0.049 Uiso 1 1 calc R . .
O2 O 0.7069(3) 0.9187(3) 0.13950(12) 0.0247(7) Uani 1 1 d . . .
N2 N 0.4637(4) 0.9249(4) 0.22945(14) 0.0192(8) Uani 1 1 d . . .
H2A H 0.4907 1.0035 0.2229 0.023 Uiso 1 1 calc R . .
C2 C 0.8166(6) 1.0431(6) 0.03976(18) 0.0304(11) Uani 1 1 d . . .
H2B H 0.8996 0.9728 0.0296 0.046 Uiso 1 1 calc R . .
H2C H 0.7853 1.1161 0.0115 0.046 Uiso 1 1 calc R . .
H2D H 0.7370 0.9993 0.0513 0.046 Uiso 1 1 calc R . .
O3 O 0.5264(3) 0.6931(3) 0.26506(13) 0.0252(8) Uani 1 1 d . . .
N3 N 0.4573(4) 0.7855(4) 0.14702(14) 0.0237(9) Uani 1 1 d . . .
H3A H 0.5235 0.8302 0.1503 0.028 Uiso 1 1 calc R . .
C3 C 0.8611(5) 1.1088(5) 0.08250(17) 0.0238(10) Uani 1 1 d . . .
O4 O 0.2372(3) 0.7429(4) 0.17567(13) 0.0269(8) Uani 1 1 d . . .
C4 C 0.9936(6) 1.1703(6) 0.06643(19) 0.0316(12) Uani 1 1 d . . .
H4A H 1.0729 1.0979 0.0554 0.047 Uiso 1 1 calc R . .
H4B H 1.0246 1.2042 0.0945 0.047 Uiso 1 1 calc R . .
H4C H 0.9670 1.2476 0.0392 0.047 Uiso 1 1 calc R . .
O5 O 0.8025(4) 0.4105(4) -0.02862(15) 0.0484(11) Uani 1 1 d . . .
C5 C 0.8362(5) 0.9080(5) 0.14799(17) 0.0195(10) Uani 1 1 d . . .
O6 O 0.9117(4) 0.5267(4) -0.09189(13) 0.0353(9) Uani 1 1 d . . .
C6 C 0.8636(5) 0.6925(5) 0.21163(19) 0.0257(11) Uani 1 1 d . . .
H6A H 0.9363 0.6033 0.2107 0.031 Uiso 1 1 calc R . .
H6B H 0.7745 0.6858 0.1966 0.031 Uiso 1 1 calc R . .
C7 C 0.8291(5) 0.7127(5) 0.26624(19) 0.0276(11) Uani 1 1 d . . .
H7A H 0.9150 0.7290 0.2805 0.033 Uiso 1 1 calc R . .
H7B H 0.8092 0.6261 0.2851 0.033 Uiso 1 1 calc R . .
C8 C 0.6967(5) 0.8368(5) 0.27236(18) 0.0238(10) Uani 1 1 d . . .
H8A H 0.6856 0.8504 0.3075 0.029 Uiso 1 1 calc R . .
H8B H 0.7148 0.9229 0.2525 0.029 Uiso 1 1 calc R . .
C9 C 0.5553(5) 0.8112(5) 0.25563(17) 0.0205(10) Uani 1 1 d . . .
C10 C 0.3197(5) 0.9205(5) 0.21159(17) 0.0218(10) Uani 1 1 d . . .
C11 C 0.2569(6) 1.0620(5) 0.1779(2) 0.0344(12) Uani 1 1 d . . .
H11A H 0.2431 1.1384 0.1973 0.052 Uiso 1 1 calc R . .
H11B H 0.1638 1.0605 0.1652 0.052 Uiso 1 1 calc R . .
H11C H 0.3245 1.0757 0.1502 0.052 Uiso 1 1 calc R . .
C12 C 0.2150(5) 0.8972(6) 0.2565(2) 0.0335(12) Uani 1 1 d . . .
H12A H 0.2058 0.9706 0.2770 0.050 Uiso 1 1 calc R . .
H12B H 0.2536 0.8063 0.2764 0.050 Uiso 1 1 calc R . .
H12C H 0.1197 0.8999 0.2445 0.050 Uiso 1 1 calc R . .
C13 C 0.3381(5) 0.8048(5) 0.17748(17) 0.0205(10) Uani 1 1 d . . .
C14 C 0.4819(5) 0.6925(5) 0.10840(18) 0.0266(11) Uani 1 1 d . . .
H14A H 0.3899 0.6695 0.1027 0.032 Uiso 1 1 calc R . .
H14B H 0.5525 0.6044 0.1204 0.032 Uiso 1 1 calc R . .
C15 C 0.5394(5) 0.7608(5) 0.05914(18) 0.0250(10) Uani 1 1 d . . .
H15A H 0.6302 0.7858 0.0651 0.030 Uiso 1 1 calc R . .
H15B H 0.4678 0.8478 0.0468 0.030 Uiso 1 1 calc R . .
C16 C 0.5690(5) 0.6633(5) 0.01866(17) 0.0236(10) Uani 1 1 d . . .
H16A H 0.6380 0.5750 0.0315 0.028 Uiso 1 1 calc R . .
H16B H 0.4774 0.6408 0.0120 0.028 Uiso 1 1 calc R . .
C17 C 0.6318(6) 0.7293(5) -0.03087(18) 0.0275(11) Uani 1 1 d . . .
H17A H 0.7227 0.7527 -0.0240 0.033 Uiso 1 1 calc R . .
H17B H 0.5623 0.8172 -0.0437 0.033 Uiso 1 1 calc R . .
C18 C 0.6639(6) 0.6326(5) -0.07200(18) 0.0292(11) Uani 1 1 d . . .
H18A H 0.5782 0.5958 -0.0749 0.035 Uiso 1 1 calc R . .
H18B H 0.6800 0.6888 -0.1042 0.035 Uiso 1 1 calc R . .
C19 C 0.7964(5) 0.5103(5) -0.06108(17) 0.0258(11) Uani 1 1 d . . .
C20 C 1.0464(7) 0.4169(8) -0.0826(3) 0.0556(18) Uani 1 1 d . . .
H20A H 1.1219 0.4378 -0.1065 0.083 Uiso 1 1 calc R . .
H20B H 1.0290 0.3268 -0.0862 0.083 Uiso 1 1 calc R . .
H20C H 1.0778 0.4132 -0.0489 0.083 Uiso 1 1 calc R . .
O7 O 0.8456(4) 0.3678(4) 0.39027(13) 0.0323(8) Uani 1 1 d . A 1
O8 O 0.6555(4) 0.2871(4) 0.36688(14) 0.0329(9) Uani 1 1 d . A 1
O9 O 0.5453(4) 0.2076(4) 0.22520(14) 0.0344(9) Uani 1 1 d . A 1
O10 O 0.1945(4) 0.2000(5) 0.30357(18) 0.0501(12) Uani 1 1 d . A 1
O11 O 0.1517(6) 0.1203(7) 0.6143(2) 0.097(2) Uani 1 1 d . A 1
O12 O -0.0591(4) 0.1605(5) 0.57276(16) 0.0477(11) Uani 1 1 d . A 1
N4 N 0.8839(4) 0.2351(5) 0.32912(15) 0.0286(10) Uani 1 1 d . A 1
H4D H 0.9720 0.2471 0.3289 0.034 Uiso 1 1 calc R A 1
N5 N 0.4624(5) 0.4059(4) 0.2609(2) 0.0399(12) Uani 1 1 d . A 1
H5A H 0.4855 0.4760 0.2711 0.048 Uiso 1 1 calc R A 1
N6 N 0.4180(5) 0.1873(5) 0.33462(17) 0.0368(11) Uani 1 1 d . A 1
H6C H 0.4950 0.2212 0.3316 0.044 Uiso 1 1 calc R A 1
C21 C 0.6933(8) 0.3565(7) 0.4687(2) 0.0514(16) Uani 1 1 d . A 1
H21A H 0.6225 0.3175 0.4551 0.077 Uiso 1 1 calc R A 1
H21B H 0.6465 0.4106 0.4945 0.077 Uiso 1 1 calc R A 1
H21C H 0.7729 0.2806 0.4828 0.077 Uiso 1 1 calc R A 1
C22 C 0.7536(6) 0.4525(6) 0.42684(19) 0.0332(12) Uani 1 1 d . A 1
C23 C 0.6315(7) 0.5683(6) 0.4004(2) 0.0477(16) Uani 1 1 d . A 1
H23A H 0.5622 0.5259 0.3876 0.072 Uiso 1 1 calc R A 1
H23B H 0.6732 0.6229 0.3729 0.072 Uiso 1 1 calc R A 1
H23C H 0.5817 0.6293 0.4239 0.072 Uiso 1 1 calc R A 1
C24 C 0.8669(8) 0.5155(8) 0.4478(3) 0.065(2) Uani 1 1 d . A 1
H24A H 0.9044 0.5759 0.4211 0.098 Uiso 1 1 calc R A 1
H24B H 0.9468 0.4401 0.4619 0.098 Uiso 1 1 calc R A 1
H24C H 0.8206 0.5701 0.4736 0.098 Uiso 1 1 calc R A 1
C25 C 0.7832(5) 0.2961(5) 0.36186(18) 0.0252(11) Uani 1 1 d . A 1
C26 C 0.8504(5) 0.1494(5) 0.29403(18) 0.0267(11) Uani 1 1 d . A 1
H26A H 0.7563 0.1269 0.3040 0.032 Uiso 1 1 calc R A 1
H26B H 0.9254 0.0606 0.2964 0.032 Uiso 1 1 calc R A 1
C27 C 0.8432(5) 0.2218(5) 0.23961(19) 0.0289(11) Uani 1 1 d . A 1
H27A H 0.8341 0.1544 0.2181 0.035 Uiso 1 1 calc R A 1
H27B H 0.9350 0.2498 0.2303 0.035 Uiso 1 1 calc R A 1
C28 C 0.7150(6) 0.3525(5) 0.23017(19) 0.0293(11) Uani 1 1 d . A 1
H28A H 0.7217 0.4185 0.2526 0.035 Uiso 1 1 calc R A 1
H28B H 0.7228 0.3994 0.1957 0.035 Uiso 1 1 calc R A 1
C29 C 0.5669(6) 0.3162(5) 0.23837(19) 0.0278(11) Uani 1 1 d . A 1
C30 C 0.3104(6) 0.3919(6) 0.2692(3) 0.057(2) Uani 1 1 d . A 1
C31 C 0.2375(8) 0.4066(7) 0.2169(3) 0.067(2) Uani 1 1 d . A 1
H31A H 0.2431 0.4957 0.1969 0.101 Uiso 1 1 calc R A 1
H31B H 0.1359 0.4031 0.2222 0.101 Uiso 1 1 calc R A 1
H31C H 0.2891 0.3301 0.1994 0.101 Uiso 1 1 calc R A 1
C32 C 0.2307(7) 0.5091(8) 0.2988(4) 0.095(4) Uani 1 1 d . A 1
H32A H 0.2780 0.4971 0.3304 0.143 Uiso 1 1 calc R A 1
H32B H 0.1297 0.5043 0.3049 0.143 Uiso 1 1 calc R A 1
H32C H 0.2343 0.5998 0.2797 0.143 Uiso 1 1 calc R A 1
C33 C 0.3054(5) 0.2488(6) 0.3035(3) 0.0427(16) Uani 1 1 d . A 1
C34 C 0.4145(9) 0.0679(9) 0.3724(2) 0.067(2) Uani 1 1 d . A 1
H34A H 0.5134 0.0158 0.3823 0.080 Uiso 1 1 calc R A 1
H34B H 0.3643 0.0041 0.3607 0.080 Uiso 1 1 calc R A 1
C35 C 0.3230(11) 0.1410(11) 0.4183(3) 0.051(3) Uani 0.70 1 d P A 1
H35A H 0.3769 0.2025 0.4295 0.061 Uiso 1 1 calc R A 1
H35B H 0.2283 0.1993 0.4063 0.061 Uiso 1 1 calc R A 1
C36 C 0.299(2) 0.0324(17) 0.4617(4) 0.125(7) Uani 0.70 1 d P A 1
H36A H 0.3924 -0.0212 0.4760 0.150 Uiso 1 1 calc R A 1
H36B H 0.2499 -0.0332 0.4506 0.150 Uiso 1 1 calc R A 1
C37 C 0.1901(10) 0.1219(10) 0.5058(3) 0.041(2) Uani 0.70 1 d P A 1
H37A H 0.2438 0.1804 0.5190 0.049 Uiso 1 1 calc R A 1
H37B H 0.1020 0.1838 0.4901 0.049 Uiso 1 1 calc R A 1
C38 C 0.1559(10) 0.0400(14) 0.5396(7) 0.144(7) Uani 1 1 d . A 1
H38A H 0.2430 -0.0318 0.5518 0.173 Uiso 1 1 calc R A 1
H38B H 0.0883 -0.0074 0.5276 0.173 Uiso 1 1 calc R A 1
C39 C 0.0886(8) 0.1117(7) 0.5787(3) 0.064(2) Uani 1 1 d . A 1
C40 C -0.1385(7) 0.2154(10) 0.6136(2) 0.138(6) Uani 1 1 d . A 1
H40A H -0.2414 0.2470 0.6058 0.207 Uiso 1 1 calc R A 1
H40B H -0.1033 0.2942 0.6204 0.207 Uiso 1 1 calc R A 1
H40C H -0.1257 0.1430 0.6428 0.207 Uiso 1 1 calc R A 1
C35' C 0.3568(7) 0.0243(10) 0.4228(2) 0.039(4) Uiso 0.30 1 d PR A 2
C36' C 0.3911(7) 0.1186(10) 0.4556(2) 0.044(5) Uiso 0.30 1 d PR A 2
C37' C 0.3260(7) 0.0474(10) 0.5164(2) 0.037(4) Uiso 0.30 1 d PR A 2

loop_
_atom_site_aniso_label
_atom_site_aniso_U_11
_atom_site_aniso_U_22
_atom_site_aniso_U_33
_atom_site_aniso_U_23
_atom_site_aniso_U_13
_atom_site_aniso_U_12
O1 0.0161(16) 0.0222(17) 0.0309(18) 0.0042(14) -0.0045(13) -0.0083(13)
N1 0.0113(19) 0.023(2) 0.042(2) 0.0080(18) -0.0051(16) -0.0070(16)
C1 0.029(3) 0.029(3) 0.035(3) -0.004(2) -0.003(2) 0.002(2)
O2 0.0153(17) 0.0267(18) 0.0323(18) -0.0014(14) -0.0039(13) -0.0067(13)
N2 0.0169(19) 0.0147(19) 0.027(2) -0.0044(15) -0.0030(15) -0.0045(15)
C2 0.028(3) 0.038(3) 0.026(3) -0.005(2) -0.001(2) -0.010(2)
O3 0.0196(17) 0.0151(17) 0.044(2) -0.0073(14) -0.0023(14) -0.0073(13)
N3 0.0157(19) 0.030(2) 0.033(2) -0.0148(18) 0.0028(16) -0.0140(17)
C3 0.025(3) 0.017(2) 0.026(2) 0.0006(19) -0.0030(19) -0.003(2)
O4 0.0164(17) 0.0300(19) 0.0393(19) -0.0104(15) -0.0008(14) -0.0114(14)
C4 0.030(3) 0.032(3) 0.034(3) 0.005(2) -0.008(2) -0.016(2)
O5 0.039(2) 0.040(2) 0.051(2) 0.013(2) 0.0086(18) 0.0045(18)
C5 0.016(2) 0.018(2) 0.027(2) -0.0059(19) 0.0027(18) -0.0068(18)
O6 0.028(2) 0.036(2) 0.042(2) -0.0075(17) 0.0077(16) -0.0075(16)
C6 0.011(2) 0.016(2) 0.047(3) 0.003(2) -0.0033(19) -0.0030(18)
C7 0.015(2) 0.024(3) 0.042(3) 0.007(2) -0.011(2) -0.008(2)
C8 0.022(2) 0.023(3) 0.028(2) -0.0006(19) -0.0082(19) -0.011(2)
C9 0.020(2) 0.015(2) 0.028(2) -0.0104(19) 0.0001(18) -0.0030(19)
C10 0.013(2) 0.023(2) 0.031(2) -0.011(2) -0.0020(18) -0.0014(18)
C11 0.026(3) 0.025(3) 0.051(3) -0.008(2) -0.016(2) 0.003(2)
C12 0.020(3) 0.038(3) 0.046(3) -0.019(3) 0.008(2) -0.008(2)
C13 0.012(2) 0.019(2) 0.030(2) -0.0042(19) -0.0031(18) -0.0014(18)
C14 0.024(3) 0.026(3) 0.033(3) -0.013(2) 0.004(2) -0.009(2)
C15 0.020(2) 0.023(3) 0.036(3) -0.010(2) 0.0005(19) -0.008(2)
C16 0.023(2) 0.021(2) 0.028(2) -0.0043(19) 0.0001(19) -0.008(2)
C17 0.028(3) 0.020(3) 0.033(3) -0.004(2) 0.005(2) -0.005(2)
C18 0.031(3) 0.026(3) 0.026(3) 0.000(2) 0.004(2) -0.001(2)
C19 0.028(3) 0.026(3) 0.024(2) -0.004(2) 0.0037(19) -0.007(2)
C20 0.028(3) 0.072(5) 0.057(4) -0.012(3) 0.007(3) 0.005(3)
O7 0.0233(18) 0.040(2) 0.041(2) -0.0178(17) -0.0015(15) -0.0129(16)
O8 0.0156(18) 0.039(2) 0.050(2) -0.0204(17) 0.0030(15) -0.0109(15)
O9 0.044(2) 0.0195(19) 0.045(2) -0.0040(15) -0.0124(17) -0.0158(16)
O10 0.023(2) 0.053(3) 0.093(3) -0.046(2) 0.016(2) -0.0241(19)
O11 0.070(4) 0.127(5) 0.095(4) 0.056(4) -0.054(3) -0.059(4)
O12 0.034(2) 0.060(3) 0.052(2) -0.010(2) -0.0083(18) -0.013(2)
N4 0.0127(19) 0.039(3) 0.039(2) -0.0162(19) 0.0004(17) -0.0087(18)
N5 0.020(2) 0.015(2) 0.090(4) -0.017(2) -0.013(2) -0.0052(18)
N6 0.024(2) 0.045(3) 0.054(3) -0.029(2) 0.015(2) -0.023(2)
C21 0.062(4) 0.048(4) 0.040(3) -0.006(3) 0.005(3) -0.009(3)
C22 0.034(3) 0.033(3) 0.035(3) -0.014(2) 0.000(2) -0.008(2)
C23 0.060(4) 0.037(3) 0.041(3) -0.011(3) 0.001(3) 0.002(3)
C24 0.058(4) 0.075(5) 0.081(5) -0.050(4) -0.006(4) -0.023(4)
C25 0.018(2) 0.029(3) 0.031(3) -0.007(2) -0.0044(19) -0.007(2)
C26 0.017(2) 0.027(3) 0.037(3) -0.010(2) 0.0011(19) -0.004(2)
C27 0.024(3) 0.030(3) 0.036(3) -0.012(2) 0.004(2) -0.011(2)
C28 0.039(3) 0.023(3) 0.031(3) -0.004(2) -0.002(2) -0.016(2)
C29 0.031(3) 0.012(2) 0.041(3) -0.002(2) -0.014(2) -0.006(2)
C30 0.018(3) 0.022(3) 0.137(7) -0.029(3) -0.013(3) -0.005(2)
C31 0.043(4) 0.032(4) 0.132(7) -0.003(4) -0.041(4) -0.015(3)
C32 0.021(3) 0.045(4) 0.232(11) -0.069(6) 0.025(5) -0.007(3)
C33 0.009(2) 0.036(3) 0.094(5) -0.041(3) 0.010(3) -0.008(2)
C34 0.087(5) 0.119(7) 0.024(3) -0.009(3) 0.007(3) -0.084(5)
C35 0.066(6) 0.075(7) 0.036(4) -0.025(4) 0.018(4) -0.055(5)
C36 0.246(19) 0.166(14) 0.037(6) -0.042(7) 0.054(8) -0.184(15)
C37 0.044(5) 0.035(5) 0.041(5) -0.011(4) -0.022(4) 0.002(4)
C38 0.033(5) 0.125(10) 0.31(2) -0.143(13) 0.007(8) -0.015(6)
C39 0.044(4) 0.028(3) 0.123(7) -0.002(4) -0.031(4) -0.011(3)
C40 0.066(6) 0.339(19) 0.050(5) -0.073(8) 0.031(4) -0.106(9)

loop_
_atom_type_symbol
_atom_type_description
_atom_type_scat_dispersion_real
_atom_type_scat_dispersion_imag
_atom_type_scat_source
C C 0.0033 0.0016 'International Tables Vol C Tables 4.2.6.8 and 6.1.1.4'
H H 0.0000 0.0000 'International Tables Vol C Tables 4.2.6.8 and 6.1.1.4'
N N 0.0061 0.0033 'International Tables Vol C Tables 4.2.6.8 and 6.1.1.4'
O O 0.0106 0.0060 'International Tables Vol C Tables 4.2.6.8 and 6.1.1.4'

loop_
_geom_angle_atom_site_label_1
_geom_angle_atom_site_label_2
_geom_angle_atom_site_label_3
_geom_angle
C5 O1 C3 121.0(3)
C5 N1 C6 123.0(4)
C5 N1 H1A 118.5
C6 N1 H1A 118.5
C3 C1 H1B 109.5
C3 C1 H1C 109.5
H1B C1 H1C 109.5
C3 C1 H1D 109.5
H1B C1 H1D 109.5
H1C C1 H1D 109.5
C9 N2 C10 123.1(4)
C9 N2 H2A 118.4
C10 N2 H2A 118.4
C3 C2 H2B 109.5
C3 C2 H2C 109.5
H2B C2 H2C 109.5
C3 C2 H2D 109.5
H2B C2 H2D 109.5
H2C C2 H2D 109.5
C13 N3 C14 123.7(4)
C13 N3 H3A 118.1
C14 N3 H3A 118.1
O1 C3 C4 102.3(4)
O1 C3 C1 110.4(4)
C4 C3 C1 110.7(4)
O1 C3 C2 110.8(4)
C4 C3 C2 110.7(4)
C1 C3 C2 111.7(4)
C3 C4 H4A 109.5
C3 C4 H4B 109.5
H4A C4 H4B 109.5
C3 C4 H4C 109.5
H4A C4 H4C 109.5
H4B C4 H4C 109.5
O2 C5 N1 125.6(4)
O2 C5 O1 124.9(4)
N1 C5 O1 109.5(4)
C19 O6 C20 115.7(4)
N1 C6 C7 114.0(4)
N1 C6 H6A 108.8
C7 C6 H6A 108.8
N1 C6 H6B 108.8
C7 C6 H6B 108.8
H6A C6 H6B 107.7
C6 C7 C8 112.8(4)
C6 C7 H7A 109.0
C8 C7 H7A 109.0
C6 C7 H7B 109.0
C8 C7 H7B 109.0
H7A C7 H7B 107.8
C9 C8 C7 111.8(4)
C9 C8 H8A 109.3
C7 C8 H8A 109.3
C9 C8 H8B 109.3
C7 C8 H8B 109.3
H8A C8 H8B 107.9
O3 C9 N2 122.2(4)
O3 C9 C8 122.0(4)
N2 C9 C8 115.7(4)
N2 C10 C12 110.0(4)
N2 C10 C11 108.1(4)
C12 C10 C11 110.5(4)
N2 C10 C13 110.8(3)
C12 C10 C13 111.4(4)
C11 C10 C13 105.8(4)
C10 C11 H11A 109.5
C10 C11 H11B 109.5
H11A C11 H11B 109.5
C10 C11 H11C 109.5
H11A C11 H11C 109.5
H11B C11 H11C 109.5
C10 C12 H12A 109.5
C10 C12 H12B 109.5
H12A C12 H12B 109.5
C10 C12 H12C 109.5
H12A C12 H12C 109.5
H12B C12 H12C 109.5
O4 C13 N3 122.3(4)
O4 C13 C10 120.2(4)
N3 C13 C10 117.1(4)
N3 C14 C15 111.9(4)
N3 C14 H14A 109.2
C15 C14 H14A 109.2
N3 C14 H14B 109.2
C15 C14 H14B 109.2
H14A C14 H14B 107.9
C14 C15 C16 112.5(4)
C14 C15 H15A 109.1
C16 C15 H15A 109.1
C14 C15 H15B 109.1
C16 C15 H15B 109.1
H15A C15 H15B 107.8
C17 C16 C15 113.1(4)
C17 C16 H16A 109.0
C15 C16 H16A 109.0
C17 C16 H16B 109.0
C15 C16 H16B 109.0
H16A C16 H16B 107.8
C16 C17 C18 114.0(4)
C16 C17 H17A 108.7
C18 C17 H17A 108.7
C16 C17 H17B 108.7
C18 C17 H17B 108.7
H17A C17 H17B 107.6
C19 C18 C17 112.8(4)
C19 C18 H18A 109.0
C17 C18 H18A 109.0
C19 C18 H18B 109.0
C17 C18 H18B 109.0
H18A C18 H18B 107.8
O5 C19 O6 122.7(5)
O5 C19 C18 125.5(4)
O6 C19 C18 111.9(4)
O6 C20 H20A 109.5
O6 C20 H20B 109.5
H20A C20 H20B 109.5
O6 C20 H20C 109.5
H20A C20 H20C 109.5
H20B C20 H20C 109.5
C25 O7 C22 120.2(4)
C39 O12 C40 115.7(6)
C25 N4 C26 122.8(4)
C25 N4 H4D 118.6
C26 N4 H4D 118.6
C29 N5 C30 123.5(4)
C29 N5 H5A 118.2
C30 N5 H5A 118.2
C33 N6 C34 122.5(5)
C33 N6 H6C 118.8
C34 N6 H6C 118.8
C22 C21 H21A 109.5
C22 C21 H21B 109.5
H21A C21 H21B 109.5
C22 C21 H21C 109.5
H21A C21 H21C 109.5
H21B C21 H21C 109.5
O7 C22 C23 111.0(4)
O7 C22 C21 110.5(4)
C23 C22 C21 111.9(5)
O7 C22 C24 101.6(4)
C23 C22 C24 111.2(5)
C21 C22 C24 110.2(5)
C22 C23 H23A 109.5
C22 C23 H23B 109.5
H23A C23 H23B 109.5
C22 C23 H23C 109.5
H23A C23 H23C 109.5
H23B C23 H23C 109.5
C22 C24 H24A 109.5
C22 C24 H24B 109.5
H24A C24 H24B 109.5
C22 C24 H24C 109.5
H24A C24 H24C 109.5
H24B C24 H24C 109.5
O8 C25 N4 125.9(4)
O8 C25 O7 124.0(4)
N4 C25 O7 110.0(4)
N4 C26 C27 113.6(4)
N4 C26 H26A 108.9
C27 C26 H26A 108.9
N4 C26 H26B 108.9
C27 C26 H26B 108.9
H26A C26 H26B 107.7
C26 C27 C28 113.3(4)
C26 C27 H27A 108.9
C28 C27 H27A 108.9
C26 C27 H27B 108.9
C28 C27 H27B 108.9
H27A C27 H27B 107.7
C29 C28 C27 112.5(4)
C29 C28 H28A 109.1
C27 C28 H28A 109.1
C29 C28 H28B 109.1
C27 C28 H28B 109.1
H28A C28 H28B 107.8
O9 C29 N5 122.4(5)
O9 C29 C28 121.5(5)
N5 C29 C28 116.1(4)
N5 C30 C32 106.6(5)
N5 C30 C33 110.7(5)
C32 C30 C33 106.2(7)
N5 C30 C31 109.5(6)
C32 C30 C31 111.6(6)
C33 C30 C31 112.2(5)
C30 C31 H31A 109.5
C30 C31 H31B 109.5
H31A C31 H31B 109.5
C30 C31 H31C 109.5
H31A C31 H31C 109.5
H31B C31 H31C 109.5
C30 C32 H32A 109.5
C30 C32 H32B 109.5
H32A C32 H32B 109.5
C30 C32 H32C 109.5
H32A C32 H32C 109.5
H32B C32 H32C 109.5
O10 C33 N6 122.2(6)
O10 C33 C30 119.4(6)
N6 C33 C30 118.2(4)
N6 C34 C35 102.6(7)
N6 C34 H34A 111.3
C35 C34 H34A 111.3
N6 C34 H34B 111.3
C35 C34 H34B 111.3
H34A C34 H34B 109.2
C36 C35 C34 111.6(9)
C36 C35 H35A 109.3
C34 C35 H35A 109.3
C36 C35 H35B 109.3
C34 C35 H35B 109.3
H35A C35 H35B 108.0
C35 C36 C37 107.2(11)
C35 C36 H36A 110.3
C37 C36 H36A 110.3
C35 C36 H36B 110.3
C37 C36 H36B 110.3
H36A C36 H36B 108.5
C38 C37 C36 110.4(9)
C38 C37 H37A 109.6
C36 C37 H37A 109.6
C38 C37 H37B 109.6
C36 C37 H37B 109.6
H37A C37 H37B 108.1
C37 C38 C39 109.8(10)
C37 C38 H38A 109.7
C39 C38 H38A 109.7
C37 C38 H38B 109.7
C39 C38 H38B 109.7
H38A C38 H38B 108.2
O11 C39 O12 124.4(8)
O11 C39 C38 123.6(8)
O12 C39 C38 111.8(7)
O12 C40 H40A 109.5
O12 C40 H40B 109.5
H40A C40 H40B 109.5
O12 C40 H40C 109.5
H40A C40 H40C 109.5
H40B C40 H40C 109.5
C35' C36' C37' 101.8

loop_
_geom_bond_atom_site_label_1
_geom_bond_atom_site_label_2
_geom_bond_distance
O1 C5 1.359(5)
O1 C3 1.473(5)
N1 C5 1.349(6)
N1 C6 1.455(6)
N1 H1A 0.8600
C1 C3 1.527(7)
C1 H1B 0.9600
C1 H1C 0.9600
C1 H1D 0.9600
O2 C5 1.221(5)
N2 C9 1.350(6)
N2 C10 1.470(6)
N2 H2A 0.8600
C2 C3 1.531(7)
C2 H2B 0.9600
C2 H2C 0.9600
C2 H2D 0.9600
O3 C9 1.239(5)
N3 C13 1.332(6)
N3 C14 1.462(6)
N3 H3A 0.8600
C3 C4 1.517(7)
O4 C13 1.250(6)
C4 H4A 0.9600
C4 H4B 0.9600
C4 H4C 0.9600
O5 C19 1.193(6)
O6 C19 1.342(6)
O6 C20 1.446(7)
C6 C7 1.515(7)
C6 H6A 0.9700
C6 H6B 0.9700
C7 C8 1.528(7)
C7 H7A 0.9700
C7 H7B 0.9700
C8 C9 1.514(6)
C8 H8A 0.9700
C8 H8B 0.9700
C10 C12 1.528(7)
C10 C11 1.532(7)
C10 C13 1.544(6)
C11 H11A 0.9600
C11 H11B 0.9600
C11 H11C 0.9600
C12 H12A 0.9600
C12 H12B 0.9600
C12 H12C 0.9600
C14 C15 1.512(7)
C14 H14A 0.9700
C14 H14B 0.9700
C15 C16 1.532(6)
C15 H15A 0.9700
C15 H15B 0.9700
C16 C17 1.530(6)
C16 H16A 0.9700
C16 H16B 0.9700
C17 C18 1.539(7)
C17 H17A 0.9700
C17 H17B 0.9700
C18 C19 1.503(7)
C18 H18A 0.9700
C18 H18B 0.9700
C20 H20A 0.9600
C20 H20B 0.9600
C20 H20C 0.9600
O7 C25 1.362(6)
O7 C22 1.482(6)
O8 C25 1.216(6)
O9 C29 1.242(6)
O10 C33 1.246(6)
O11 C39 1.181(9)
O12 C39 1.355(8)
O12 C40 1.390(8)
N4 C25 1.343(6)
N4 C26 1.457(6)
N4 H4D 0.8600
N5 C29 1.329(7)
N5 C30 1.461(7)
N5 H5A 0.8600
N6 C33 1.343(8)
N6 C34 1.425(8)
N6 H6C 0.8600
C21 C22 1.518(8)
C21 H21A 0.9600
C21 H21B 0.9600
C21 H21C 0.9600
C22 C23 1.516(8)
C22 C24 1.530(8)
C23 H23A 0.9600
C23 H23B 0.9600
C23 H23C 0.9600
C24 H24A 0.9600
C24 H24B 0.9600
C24 H24C 0.9600
C26 C27 1.515(7)
C26 H26A 0.9700
C26 H26B 0.9700
C27 C28 1.522(7)
C27 H27A 0.9700
C27 H27B 0.9700
C28 C29 1.508(7)
C28 H28A 0.9700
C28 H28B 0.9700
C30 C32 1.519(9)
C30 C33 1.560(9)
C30 C31 1.570(10)
C31 H31A 0.9600
C31 H31B 0.9600
C31 H31C 0.9600
C32 H32A 0.9600
C32 H32B 0.9600
C32 H32C 0.9600
C34 C35 1.616(11)
C34 H34A 0.9700
C34 H34B 0.9700
C35 C36 1.493(14)
C35 H35A 0.9700
C35 H35B 0.9700
C36 C37 1.718(16)
C36 H36A 0.9700
C36 H36B 0.9700
C37 C38 1.194(16)
C37 H37A 0.9700
C37 H37B 0.9700
C38 C39 1.389(14)
C38 H38A 0.9700
C38 H38B 0.9700
C40 H40A 0.9600
C40 H40B 0.9600
C40 H40C 0.9600
C35' C36' 1.4769
C36' C37' 1.7995
